data_7061519
loop_
_publ_author_name
'Horniichuk, Oleksandr Ye.'
'Ridier, Karl'
'Moln\'ar, G\'abor'
'Kotsyubynsky, Volodymyr O.'
'Shova, Sergiu'
'Amirkhanov, Vladimir M.'
'Gural'skiy, Il&#x2019;ya A.'
'Salmon, Lionel'
'Bousseksou, Azzedine'

_publ_section_title
;
 Solvatomorphism, polymorphism and spin crossover in
 bis[hydrotris(1,2,3-triazol-1-yl)borate]iron(ii)
;
_journal_issue 24
_journal_name_full 'New Journal of Chemistry'
_journal_page_first 11734
_journal_page_last 11740
_journal_paper_doi 10.1039/D2NJ01471H
_journal_volume 46
_journal_year 2022
_chemical_formula_moiety 'C12 H14 B2 Fe N18, 2(C2 H6 O S)'
_chemical_formula_sum 'C16 H26 B2 Fe N18 O2 S2'
_chemical_formula_weight 644.14
_space_group_crystal_system triclinic
_space_group_IT_number 2
_space_group_name_Hall '-P 1'
_space_group_name_H-M_alt 'P -1'
_atom_sites_solution_hydrogens mixed
_audit_creation_date 2022-04-25
_audit_creation_method
;
Olex2 1.5-dev
(compiled 2022.04.21 svn.rca3783a0 for OlexSys, GUI svn.r6444)
;
_audit_update_record
;
2022-05-08 deposited with the CCDC.	2022-05-18 downloaded from the CCDC.
;
_cell_angle_alpha 86.465(13)
_cell_angle_beta 84.490(13)
_cell_angle_gamma 65.635(16)
_cell_formula_units_Z 1
_cell_length_a 8.3929(13)
_cell_length_b 9.0045(15)
_cell_length_c 10.0309(16)
_cell_measurement_reflns_used 1053
_cell_measurement_temperature 293(2)
_cell_measurement_theta_max 21.8970
_cell_measurement_theta_min 2.0480
_cell_volume 687.2(2)
_computing_cell_refinement 'CrysAlisPro 1.171.40.53 (Rigaku OD, 2019)'
_computing_data_collection 'CrysAlisPro 1.171.40.53 (Rigaku OD, 2019)'
_computing_data_reduction 'CrysAlisPro 1.171.40.53 (Rigaku OD, 2019)'
_computing_molecular_graphics 'Olex2 1.5-dev (Dolomanov et al., 2009)'
_computing_publication_material 'Olex2 1.5-dev (Dolomanov et al., 2009)'
_computing_structure_refinement 'SHELXL 2018/3 (Sheldrick, 2015)'
_computing_structure_solution 'ShelXS (Sheldrick, 2008)'
_diffrn_ambient_temperature 293(2)
_diffrn_detector_area_resol_mean 16.1593
_diffrn_detector_type Eos
_diffrn_measured_fraction_theta_full 0.996
_diffrn_measured_fraction_theta_max 0.996
_diffrn_measurement_details
;
List of Runs (angles in degrees, time in seconds):

  # Type    Start    End  Width  t~exp~   \w     \q     \k     \f   Frames
#--------------------------------------------------------------------------
  1  \w    -40.00  42.00   1.00   85.00    --  -15.13  80.00 -93.00   82
  2  \w    -41.00  33.00   1.00   85.00    --   17.71 -80.00 143.00   74
  3  \w     -8.00  17.00   1.00   85.00    --   17.71  80.00 -93.00   25
  4  \w    -33.00  11.00   1.00   85.00    --  -15.13 -77.00 150.00   44
  5  \w    -33.00  -5.00   1.00   85.00    --  -15.13 -77.00  60.00   28
  6  \w    -34.00   8.00   1.00   85.00    --  -15.13 -77.00 -90.00   42
  7  \w    -11.00  89.00   1.00   85.00    --   17.71  19.00  90.00  100
  8  \w      8.00  10.00   1.00   85.00    --   17.71 -77.00  30.00    2
;
_diffrn_measurement_device 'four-circle diffractometer'
_diffrn_measurement_device_type 'Xcalibur, Eos'
_diffrn_measurement_method '\w scans'
_diffrn_radiation_type MoK\a
_diffrn_radiation_wavelength 0.71073
_diffrn_reflns_av_R_equivalents 0.0574
_diffrn_reflns_av_unetI/netI 0.1125
_diffrn_reflns_Laue_measured_fraction_full 0.996
_diffrn_reflns_Laue_measured_fraction_max 0.996
_diffrn_reflns_limit_h_max 9
_diffrn_reflns_limit_h_min -8
_diffrn_reflns_limit_k_max 10
_diffrn_reflns_limit_k_min -10
_diffrn_reflns_limit_l_max 11
_diffrn_reflns_limit_l_min -11
_diffrn_reflns_number 5142
_diffrn_reflns_point_group_measured_fraction_full 0.996
_diffrn_reflns_point_group_measured_fraction_max 0.996
_diffrn_reflns_theta_full 24.995
_diffrn_reflns_theta_max 24.995
_diffrn_reflns_theta_min 2.040
_exptl_absorpt_coefficient_mu 0.755
_exptl_absorpt_correction_T_max 1.00000
_exptl_absorpt_correction_T_min 0.68476
_exptl_absorpt_correction_type multi-scan
_exptl_absorpt_process_details
;
CrysAlisPro 1.171.40.53 (Rigaku Oxford Diffraction, 2019)
Empirical absorption correction using spherical harmonics,
 implemented in SCALE3 ABSPACK scaling algorithm.
;
_exptl_crystal_colour 'clear light orange'
_exptl_crystal_density_diffrn 1.557
_exptl_crystal_description prism
_exptl_crystal_F_000 332
_exptl_crystal_size_max 0.9
_exptl_crystal_size_mid 0.08
_exptl_crystal_size_min 0.04
_refine_diff_density_max 0.579
_refine_diff_density_min -0.443
_refine_diff_density_rms 0.077
_refine_ls_extinction_method none
_refine_ls_goodness_of_fit_ref 0.996
_refine_ls_hydrogen_treatment mixed
_refine_ls_matrix_type full
_refine_ls_number_parameters 192
_refine_ls_number_reflns 2408
_refine_ls_number_restraints 1
_refine_ls_restrained_S_all 0.996
_refine_ls_R_factor_all 0.0944
_refine_ls_R_factor_gt 0.0591
_refine_ls_shift/su_max 0.000
_refine_ls_shift/su_mean 0.000
_refine_ls_structure_factor_coef Fsqd
_refine_ls_weighting_details 'w=1/[\s^2^(Fo^2^)+(0.0259P)^2^] where P=(Fo^2^+2Fc^2^)/3'
_refine_ls_weighting_scheme calc
_refine_ls_wR_factor_gt 0.0894
_refine_ls_wR_factor_ref 0.1033
_reflns_Friedel_coverage 0.000
_reflns_number_gt 1668
_reflns_number_total 2408
_reflns_threshold_expression 'I > 2\s(I)'
_cod_data_source_file d2nj01471h2.cif
_cod_data_source_block shi_4719_igfr
_cod_depositor_comments 'Adding full bibliography for 7061516--7061521.cif.'
_cod_database_code 7061519
_shelx_shelxl_version_number 2018/3
_shelx_space_group_comment
;
The symmetry employed for this shelxl refinement is uniquely defined
by the following loop, which should always be used as a source of
symmetry information in preference to the above space-group names.
They are only intended as comments.
;
_shelx_estimated_absorpt_t_max 0.970
_shelx_estimated_absorpt_t_min 0.550
_olex2_refinement_description
;
1. Fixed Uiso
 At 1.2 times of:
  All C(H) groups
 At 1.5 times of:
  All C(H,H,H) groups, All C(H,H,H,H) groups
2. Restrained distances
 B1-H1A
 1.1 with sigma of 0.02
3.a Aromatic/amide H refined with riding coordinates:
 C4(H4), C3(H3), C6(H6), C5(H5), C1(H1), C2(H2)
3.b Idealised Me refined as rotating group:
 C8(H8A,H8B,H8C), C7(H7A,H7B,H7C)
;
_olex2_submission_special_instructions 'No special instructions were received'
_oxdiff_exptl_absorpt_empirical_details
;
Empirical correction (ABSPACK) includes:
- Absorption correction using spherical harmonics
- Frame scaling
;

loop_
_space_group_symop_operation_xyz
'x, y, z'
'-x, -y, -z'

loop_
_atom_site_label
_atom_site_type_symbol
_atom_site_fract_x
_atom_site_fract_y
_atom_site_fract_z
_atom_site_U_iso_or_equiv
_atom_site_adp_type
_atom_site_occupancy
_atom_site_site_symmetry_order
_atom_site_calc_flag
_atom_site_refinement_flags_posn
_atom_site_refinement_flags_adp
_atom_site_refinement_flags_occupancy
_atom_site_disorder_assembly
_atom_site_disorder_group
Fe1 Fe 1.000000 0.500000 0.500000 0.0226(3) Uani 1 2 d S . P . .
S1 S 0.39848(16) 0.84881(18) 0.84395(14) 0.0554(4) Uani 1 1 d . . . . .
N5 N 1.0279(4) 0.3023(4) 0.4108(3) 0.0263(8) Uani 1 1 d . . . . .
N2 N 1.0347(4) 0.5922(4) 0.3240(3) 0.0239(8) Uani 1 1 d . . . . .
N8 N 0.7482(4) 0.5885(4) 0.4745(3) 0.0274(8) Uani 1 1 d . . . . .
N7 N 0.6926(4) 0.5713(4) 0.3572(3) 0.0268(8) Uani 1 1 d . . . . .
N9 N 0.6117(4) 0.6709(4) 0.5566(3) 0.0340(9) Uani 1 1 d . . . . .
N4 N 0.9487(4) 0.3137(4) 0.2972(3) 0.0272(9) Uani 1 1 d . . . . .
N6 N 1.1168(4) 0.1490(4) 0.4439(3) 0.0345(9) Uani 1 1 d . . . . .
C4 C 0.9894(5) 0.1625(6) 0.2557(4) 0.0355(11) Uani 1 1 d . . . . .
H4 H 0.953770 0.133495 0.180086 0.043 Uiso 1 1 calc R U . . .
C3 C 1.0944(5) 0.0604(6) 0.3484(4) 0.0390(12) Uani 1 1 d . . . . .
H3 H 1.143189 -0.052879 0.346294 0.047 Uiso 1 1 calc R U . . .
N1 N 0.9500(4) 0.5794(4) 0.2200(3) 0.0245(8) Uani 1 1 d . . . . .
C6 C 0.5179(5) 0.6426(6) 0.3655(4) 0.0366(12) Uani 1 1 d . . . . .
H6 H 0.445056 0.648882 0.299126 0.044 Uiso 1 1 calc R U . . .
N3 N 1.1254(4) 0.6778(4) 0.2852(3) 0.0304(9) Uani 1 1 d . . . . .
C5 C 0.4681(5) 0.7037(6) 0.4890(4) 0.0399(12) Uani 1 1 d . . . . .
H5 H 0.352625 0.759955 0.522897 0.048 Uiso 1 1 calc R U . . .
C1 C 1.0980(5) 0.7221(5) 0.1550(4) 0.0358(11) Uani 1 1 d . . . . .
H1 H 1.146103 0.784497 0.102579 0.043 Uiso 1 1 calc R U . . .
C2 C 0.9881(5) 0.6600(5) 0.1133(4) 0.0306(11) Uani 1 1 d . . . . .
H2 H 0.947982 0.671137 0.028415 0.037 Uiso 1 1 calc R U . . .
O1 O 0.2912(4) 0.9222(5) 0.9689(4) 0.0829(13) Uani 1 1 d . . . . .
C8 C 0.6173(6) 0.7546(7) 0.8868(5) 0.078(2) Uani 1 1 d . . . . .
H8A H 0.647788 0.832982 0.926089 0.116 Uiso 1 1 calc R U . . .
H8B H 0.693644 0.712656 0.807764 0.116 Uiso 1 1 calc R U . . .
H8C H 0.629893 0.666657 0.950027 0.116 Uiso 1 1 calc R U . . .
B1 B 0.8324(6) 0.4845(6) 0.2432(5) 0.0286(12) Uani 1 1 d D . . . .
C7 C 0.4176(7) 1.0098(7) 0.7431(5) 0.0743(18) Uani 1 1 d . . . . .
H7A H 0.305756 1.077929 0.710681 0.111 Uiso 1 1 calc R U . . .
H7B H 0.501909 0.965506 0.668569 0.111 Uiso 1 1 calc R U . . .
H7C H 0.455344 1.073367 0.795372 0.111 Uiso 1 1 calc R U . . .
H1A H 0.775(6) 0.480(6) 0.150(3) 0.111 Uiso 1 1 d D U . . .

loop_
_atom_site_aniso_label
_atom_site_aniso_U_11
_atom_site_aniso_U_22
_atom_site_aniso_U_33
_atom_site_aniso_U_23
_atom_site_aniso_U_13
_atom_site_aniso_U_12
Fe1 0.0230(5) 0.0190(5) 0.0273(5) -0.0010(4) -0.0058(3) -0.0092(4)
S1 0.0444(8) 0.0488(10) 0.0752(10) 0.0062(8) -0.0037(7) -0.0226(7)
N5 0.028(2) 0.019(2) 0.034(2) -0.0011(17) -0.0065(15) -0.0110(17)
N2 0.0184(18) 0.021(2) 0.033(2) -0.0025(16) -0.0058(14) -0.0079(16)
N8 0.024(2) 0.021(2) 0.036(2) 0.0002(17) -0.0043(16) -0.0082(17)
N7 0.023(2) 0.027(2) 0.032(2) 0.0004(17) -0.0076(15) -0.0108(17)
N9 0.028(2) 0.031(2) 0.040(2) -0.0027(18) 0.0027(17) -0.0098(18)
N4 0.030(2) 0.024(2) 0.031(2) -0.0047(17) -0.0074(15) -0.0133(18)
N6 0.037(2) 0.017(2) 0.049(2) -0.0048(19) -0.0073(17) -0.0096(18)
C4 0.047(3) 0.030(3) 0.039(3) -0.010(2) -0.003(2) -0.023(2)
C3 0.042(3) 0.015(3) 0.060(3) -0.001(2) -0.007(2) -0.011(2)
N1 0.0250(19) 0.022(2) 0.0252(19) -0.0017(16) -0.0038(14) -0.0082(17)
C6 0.026(3) 0.036(3) 0.048(3) 0.007(2) -0.013(2) -0.012(2)
N3 0.028(2) 0.028(2) 0.039(2) -0.0001(18) -0.0024(16) -0.0154(18)
C5 0.023(3) 0.041(3) 0.049(3) 0.005(3) -0.003(2) -0.008(2)
C1 0.039(3) 0.027(3) 0.041(3) 0.004(2) 0.002(2) -0.014(2)
C2 0.037(3) 0.032(3) 0.019(2) -0.001(2) 0.0006(18) -0.010(2)
O1 0.076(3) 0.082(3) 0.085(3) -0.001(2) 0.040(2) -0.037(3)
C8 0.064(4) 0.087(5) 0.067(4) 0.008(4) -0.026(3) -0.012(4)
B1 0.029(3) 0.029(3) 0.030(3) -0.002(2) -0.008(2) -0.012(3)
C7 0.088(4) 0.044(4) 0.076(4) 0.007(3) 0.020(3) -0.020(3)

loop_
_atom_type_symbol
_atom_type_description
_atom_type_scat_dispersion_real
_atom_type_scat_dispersion_imag
_atom_type_scat_source
C C 0.0033 0.0016 'International Tables Vol C Tables 4.2.6.8 and 6.1.1.4'
H H 0.0000 0.0000 'International Tables Vol C Tables 4.2.6.8 and 6.1.1.4'
B B 0.0013 0.0007 'International Tables Vol C Tables 4.2.6.8 and 6.1.1.4'
Fe Fe 0.3463 0.8444 'International Tables Vol C Tables 4.2.6.8 and 6.1.1.4'
N N 0.0061 0.0033 'International Tables Vol C Tables 4.2.6.8 and 6.1.1.4'
O O 0.0106 0.0060 'International Tables Vol C Tables 4.2.6.8 and 6.1.1.4'
S S 0.1246 0.1234 'International Tables Vol C Tables 4.2.6.8 and 6.1.1.4'

loop_
_geom_angle_atom_site_label_1
_geom_angle_atom_site_label_2
_geom_angle_atom_site_label_3
_geom_angle
_geom_angle_site_symmetry_1
_geom_angle_site_symmetry_3
_geom_angle_publ_flag
N5 Fe1 N5 180.0 2_766 . y
N5 Fe1 N8 88.44(14) 2_766 2_766 y
N5 Fe1 N8 91.56(13) . 2_766 y
N5 Fe1 N8 91.56(13) 2_766 . y
N5 Fe1 N8 88.44(13) . . y
N2 Fe1 N5 88.21(13) 2_766 2_766 y
N2 Fe1 N5 91.78(13) 2_766 . y
N2 Fe1 N5 88.21(13) . . y
N2 Fe1 N5 91.79(13) . 2_766 y
N2 Fe1 N2 180.0 2_766 . y
N2 Fe1 N8 88.17(12) 2_766 2_766 y
N2 Fe1 N8 88.17(12) . . y
N2 Fe1 N8 91.83(12) . 2_766 y
N2 Fe1 N8 91.83(12) 2_766 . y
N8 Fe1 N8 180.0 . 2_766 y
O1 S1 C8 106.0(2) . . ?
O1 S1 C7 107.0(2) . . ?
C8 S1 C7 97.5(3) . . ?
N4 N5 Fe1 120.2(3) . . ?
N6 N5 Fe1 129.7(3) . . ?
N6 N5 N4 110.1(3) . . ?
N1 N2 Fe1 120.3(2) . . ?
N3 N2 Fe1 130.4(2) . . ?
N3 N2 N1 109.2(3) . . ?
N7 N8 Fe1 120.4(3) . . ?
N9 N8 Fe1 130.1(3) . . ?
N9 N8 N7 109.4(3) . . ?
N8 N7 B1 118.1(3) . . ?
C6 N7 N8 108.6(3) . . ?
C6 N7 B1 133.3(3) . . ?
N8 N9 C5 106.1(3) . . ?
N5 N4 B1 118.4(3) . . ?
C4 N4 N5 108.6(3) . . ?
C4 N4 B1 133.0(4) . . ?
N5 N6 C3 106.2(3) . . ?
N4 C4 H4 127.4 . . ?
N4 C4 C3 105.2(4) . . ?
C3 C4 H4 127.4 . . ?
N6 C3 C4 109.9(4) . . ?
N6 C3 H3 125.1 . . ?
C4 C3 H3 125.1 . . ?
N2 N1 B1 118.3(3) . . ?
C2 N1 N2 108.6(3) . . ?
C2 N1 B1 133.1(3) . . ?
N7 C6 H6 126.9 . . ?
N7 C6 C5 106.2(4) . . ?
C5 C6 H6 126.9 . . ?
N2 N3 C1 107.5(3) . . ?
N9 C5 H5 125.1 . . ?
C6 C5 N9 109.8(4) . . ?
C6 C5 H5 125.1 . . ?
N3 C1 H1 125.6 . . ?
N3 C1 C2 108.8(4) . . ?
C2 C1 H1 125.6 . . ?
N1 C2 C1 105.9(3) . . ?
N1 C2 H2 127.1 . . ?
C1 C2 H2 127.1 . . ?
S1 C8 H8A 109.5 . . ?
S1 C8 H8B 109.5 . . ?
S1 C8 H8C 109.5 . . ?
H8A C8 H8B 109.5 . . ?
H8A C8 H8C 109.5 . . ?
H8B C8 H8C 109.5 . . ?
N7 B1 H1A 113(2) . . ?
N4 B1 N7 107.2(3) . . ?
N4 B1 N1 106.6(3) . . ?
N4 B1 H1A 112(3) . . ?
N1 B1 N7 106.3(3) . . ?
N1 B1 H1A 111(3) . . ?
S1 C7 H7A 109.5 . . ?
S1 C7 H7B 109.5 . . ?
S1 C7 H7C 109.5 . . ?
H7A C7 H7B 109.5 . . ?
H7A C7 H7C 109.5 . . ?
H7B C7 H7C 109.5 . . ?

loop_
_geom_bond_atom_site_label_1
_geom_bond_atom_site_label_2
_geom_bond_distance
_geom_bond_site_symmetry_2
_geom_bond_publ_flag
Fe1 N5 1.959(3) . y
Fe1 N5 1.959(3) 2_766 y
Fe1 N2 1.952(3) . y
Fe1 N2 1.952(3) 2_766 y
Fe1 N8 1.964(3) 2_766 y
Fe1 N8 1.964(3) . y
S1 O1 1.487(3) . ?
S1 C8 1.761(5) . ?
S1 C7 1.769(5) . ?
N5 N4 1.351(4) . ?
N5 N6 1.310(4) . ?
N2 N1 1.353(4) . ?
N2 N3 1.310(4) . ?
N8 N7 1.347(4) . ?
N8 N9 1.317(4) . ?
N7 C6 1.332(4) . ?
N7 B1 1.546(5) . ?
N9 C5 1.356(5) . ?
N4 C4 1.343(5) . ?
N4 B1 1.540(6) . ?
N6 C3 1.357(5) . ?
C4 H4 0.9300 . ?
C4 C3 1.368(5) . ?
C3 H3 0.9300 . ?
N1 C2 1.343(5) . ?
N1 B1 1.544(5) . ?
C6 H6 0.9300 . ?
C6 C5 1.344(5) . ?
N3 C1 1.355(4) . ?
C5 H5 0.9300 . ?
C1 H1 0.9300 . ?
C1 C2 1.366(5) . ?
C2 H2 0.9300 . ?
C8 H8A 0.9600 . ?
C8 H8B 0.9600 . ?
C8 H8C 0.9600 . ?
B1 H1A 1.104(19) . ?
C7 H7A 0.9600 . ?
C7 H7B 0.9600 . ?
C7 H7C 0.9600 . ?

loop_
_geom_torsion_atom_site_label_1
_geom_torsion_atom_site_label_2
_geom_torsion_atom_site_label_3
_geom_torsion_atom_site_label_4
_geom_torsion
_geom_torsion_site_symmetry_1
_geom_torsion_site_symmetry_2
_geom_torsion_site_symmetry_3
_geom_torsion_site_symmetry_4
_geom_torsion_publ_flag
Fe1 N5 N4 C4 179.4(3) . . . . ?
Fe1 N5 N4 B1 -1.9(4) . . . . ?
Fe1 N5 N6 C3 -179.5(3) . . . . ?
Fe1 N2 N1 C2 176.6(3) . . . . ?
Fe1 N2 N1 B1 -2.4(4) . . . . ?
Fe1 N2 N3 C1 -176.0(3) . . . . ?
Fe1 N8 N7 C6 -179.5(3) . . . . ?
Fe1 N8 N7 B1 -1.7(5) . . . . ?
Fe1 N8 N9 C5 179.5(3) . . . . ?
N5 N4 C4 C3 0.4(4) . . . . ?
N5 N4 B1 N7 -55.6(4) . . . . ?
N5 N4 B1 N1 57.9(4) . . . . ?
N5 N6 C3 C4 -0.1(5) . . . . ?
N2 N1 C2 C1 0.0(4) . . . . ?
N2 N1 B1 N7 58.7(4) . . . . ?
N2 N1 B1 N4 -55.4(4) . . . . ?
N2 N3 C1 C2 -0.5(5) . . . . ?
N8 N7 C6 C5 0.2(5) . . . . ?
N8 N7 B1 N4 57.6(4) . . . . ?
N8 N7 B1 N1 -56.1(4) . . . . ?
N8 N9 C5 C6 -0.6(5) . . . . ?
N7 N8 N9 C5 0.7(4) . . . . ?
N7 C6 C5 N9 0.3(5) . . . . ?
N9 N8 N7 C6 -0.6(4) . . . . ?
N9 N8 N7 B1 177.3(3) . . . . ?
N4 N5 N6 C3 0.3(4) . . . . ?
N4 C4 C3 N6 -0.2(5) . . . . ?
N6 N5 N4 C4 -0.5(4) . . . . ?
N6 N5 N4 B1 178.2(3) . . . . ?
C4 N4 B1 N7 122.7(4) . . . . ?
C4 N4 B1 N1 -123.8(4) . . . . ?
N1 N2 N3 C1 0.5(4) . . . . ?
C6 N7 B1 N4 -125.2(5) . . . . ?
C6 N7 B1 N1 121.1(5) . . . . ?
N3 N2 N1 C2 -0.3(4) . . . . ?
N3 N2 N1 B1 -179.3(3) . . . . ?
N3 C1 C2 N1 0.3(5) . . . . ?
C2 N1 B1 N7 -120.0(4) . . . . ?
C2 N1 B1 N4 125.9(4) . . . . ?
B1 N7 C6 C5 -177.2(4) . . . . ?
B1 N4 C4 C3 -178.0(4) . . . . ?
B1 N1 C2 C1 178.8(4) . . . . ?
